data_7102946
loop_
_publ_author_name
'Sreedhar Reddy, J'
'Anand, Venkataramanarao G'

_publ_section_title
;
 pi-Conjugated macrocycles from thiophenes and benzenes.
;
_journal_issue 11
_journal_name_full 'Chemical communications (Cambridge, England)'
_journal_page_first 1326
_journal_page_last 1328
_journal_paper_doi 10.1039/b715553k
_journal_year 2008
_chemical_formula_sum 'C73 H25 Cl9 F24 S4'
_chemical_formula_weight 1805.22
_chemical_name_systematic
;
?
;
_space_group_IT_number 14
_symmetry_cell_setting monoclinic
_symmetry_space_group_name_Hall '-P 2ybc'
_symmetry_space_group_name_H-M 'P 1 21/c 1'
_atom_sites_solution_hydrogens geom
_atom_sites_solution_primary direct
_atom_sites_solution_secondary difmap
_audit_creation_method SHELXL-97
_cell_angle_alpha 90.00
_cell_angle_beta 114.8180(10)
_cell_angle_gamma 90.00
_cell_formula_units_Z 4
_cell_length_a 19.7374(4)
_cell_length_b 19.0689(4)
_cell_length_c 22.0855(5)
_cell_measurement_reflns_used 8942
_cell_measurement_temperature 173(2)
_cell_measurement_theta_max 19.5
_cell_measurement_theta_min 2.5
_cell_volume 7544.6(3)
_computing_cell_refinement 'APEX2/SAINT (Bruker, 2004)'
_computing_data_collection 'APEX2 (Bruker, 2004)'
_computing_data_reduction 'SAINT/XPREP (Bruker, 2004)'
_computing_molecular_graphics 'ORTEP32 (WINGX)'
_computing_publication_material 'SHELXL-97 (Sheldrick, 1997)'
_computing_structure_refinement 'SHELXL-97 (Sheldrick, 1997)'
_computing_structure_solution 'SIR92 (WINGX)'
_diffrn_ambient_temperature 173(2)
_diffrn_measured_fraction_theta_full 0.998
_diffrn_measured_fraction_theta_max 0.998
_diffrn_measurement_device_type 'Bruker axs (Kappa apex2)'
_diffrn_measurement_method '\w and \f scan'
_diffrn_radiation_monochromator graphite
_diffrn_radiation_source 'fine-focus sealed tube'
_diffrn_radiation_type MoK\a
_diffrn_radiation_wavelength 0.71073
_diffrn_reflns_av_R_equivalents 0.0473
_diffrn_reflns_av_sigmaI/netI 0.0312
_diffrn_reflns_limit_h_max 18
_diffrn_reflns_limit_h_min -18
_diffrn_reflns_limit_k_max 17
_diffrn_reflns_limit_k_min -17
_diffrn_reflns_limit_l_max 20
_diffrn_reflns_limit_l_min -20
_diffrn_reflns_number 38463
_diffrn_reflns_theta_full 19.34
_diffrn_reflns_theta_max 19.34
_diffrn_reflns_theta_min 1.14
_diffrn_standards_decay_% 0
_exptl_absorpt_coefficient_mu 0.547
_exptl_absorpt_correction_T_max 0.8984
_exptl_absorpt_correction_T_min 0.8530
_exptl_absorpt_correction_type multi-scan
_exptl_crystal_colour green
_exptl_crystal_density_diffrn 1.589
_exptl_crystal_density_method 'not measured'
_exptl_crystal_description needle
_exptl_crystal_F_000 3584
_exptl_crystal_size_max 0.30
_exptl_crystal_size_mid 0.20
_exptl_crystal_size_min 0.20
_refine_diff_density_max 0.629
_refine_diff_density_min -0.542
_refine_diff_density_rms 0.068
_refine_ls_extinction_method none
_refine_ls_goodness_of_fit_ref 1.032
_refine_ls_hydrogen_treatment constr
_refine_ls_matrix_type full
_refine_ls_number_parameters 1004
_refine_ls_number_reflns 6385
_refine_ls_number_restraints 11
_refine_ls_restrained_S_all 1.035
_refine_ls_R_factor_all 0.0949
_refine_ls_R_factor_gt 0.0720
_refine_ls_shift/su_max 0.000
_refine_ls_shift/su_mean 0.000
_refine_ls_structure_factor_coef Fsqd
_refine_ls_weighting_details 'calc w=1/[\s^2^(Fo^2^)+(0.1201P)^2^+25.9109P] where P=(Fo^2^+2Fc^2^)/3'
_refine_ls_weighting_scheme calc
_refine_ls_wR_factor_gt 0.1932
_refine_ls_wR_factor_ref 0.2183
_reflns_number_gt 4791
_reflns_number_total 6385
_reflns_threshold_expression >2sigma(I)
_cod_data_source_file b715553k.txt
_cod_data_source_block sree3
_cod_original_sg_symbol_H-M P21/c
_cod_database_code 7102946

loop_
_symmetry_equiv_pos_as_xyz
'x, y, z'
'-x, y+1/2, -z+1/2'
'-x, -y, -z'
'x, -y-1/2, z-1/2'

loop_
_atom_site_label
_atom_site_type_symbol
_atom_site_fract_x
_atom_site_fract_y
_atom_site_fract_z
_atom_site_U_iso_or_equiv
_atom_site_adp_type
_atom_site_occupancy
_atom_site_symmetry_multiplicity
_atom_site_calc_flag
_atom_site_refinement_flags
_atom_site_disorder_assembly
_atom_site_disorder_group
C1 C 1.1224(4) 1.1493(4) 0.2185(4) 0.051(2) Uani 1 1 d . . .
C2 C 1.0878(5) 1.1835(5) 0.1568(4) 0.067(2) Uani 1 1 d . . .
H2 H 1.0643 1.1595 0.1167 0.080 Uiso 1 1 calc R . .
C3 C 1.0912(5) 1.2545(5) 0.1604(4) 0.070(3) Uani 1 1 d . . .
H3 H 1.0707 1.2830 0.1228 0.084 Uiso 1 1 calc R . .
C4 C 1.1281(4) 1.2816(4) 0.2252(4) 0.054(2) Uani 1 1 d . . .
C5 C 1.1401(4) 1.3522(4) 0.2425(4) 0.052(2) Uani 1 1 d . . .
C6 C 1.1835(4) 1.3813(4) 0.3052(4) 0.048(2) Uani 1 1 d . . .
C7 C 1.1858(5) 1.4530(4) 0.3206(4) 0.059(2) Uani 1 1 d . . .
H7 H 1.1552 1.4860 0.2905 0.071 Uiso 1 1 calc R . .
C8 C 1.2358(5) 1.4699(4) 0.3823(4) 0.058(2) Uani 1 1 d . . .
H8 H 1.2416 1.5155 0.3985 0.069 Uiso 1 1 calc R . .
C9 C 1.2792(4) 1.4133(4) 0.4212(4) 0.049(2) Uani 1 1 d . . .
C10 C 1.3374(4) 1.4194(4) 0.4847(4) 0.049(2) Uani 1 1 d . . .
C11 C 1.3910(4) 1.3695(4) 0.5242(4) 0.0458(19) Uani 1 1 d . . .
C12 C 1.4007(4) 1.3022(4) 0.5031(4) 0.053(2) Uani 1 1 d . . .
H12 H 1.3669 1.2866 0.4614 0.064 Uiso 1 1 calc R . .
C13 C 1.4574(4) 1.2587(4) 0.5413(4) 0.056(2) Uani 1 1 d . . .
H13 H 1.4607 1.2145 0.5250 0.067 Uiso 1 1 calc R . .
C14 C 1.5111(4) 1.2785(4) 0.6047(4) 0.047(2) Uani 1 1 d . . .
C15 C 1.5006(5) 1.3454(4) 0.6269(4) 0.063(2) Uani 1 1 d . . .
H15 H 1.5339 1.3608 0.6689 0.076 Uiso 1 1 calc R . .
C16 C 1.4438(5) 1.3879(4) 0.5890(4) 0.061(2) Uani 1 1 d . . .
H16 H 1.4392 1.4312 0.6063 0.073 Uiso 1 1 calc R . .
C17 C 1.5746(4) 1.2380(4) 0.6443(4) 0.046(2) Uani 1 1 d . . .
C18 C 1.5840(4) 1.1641(4) 0.6420(4) 0.052(2) Uani 1 1 d . . .
C19 C 1.6503(5) 1.1271(4) 0.6778(4) 0.062(2) Uani 1 1 d . . .
H19 H 1.6962 1.1491 0.7003 0.074 Uiso 1 1 calc R . .
C20 C 1.6416(4) 1.0558(4) 0.6769(4) 0.057(2) Uani 1 1 d . . .
H20 H 1.6811 1.0254 0.6991 0.069 Uiso 1 1 calc R . .
C21 C 1.5687(4) 1.0325(4) 0.6398(4) 0.048(2) Uani 1 1 d . . .
C22 C 1.5425(4) 0.9646(4) 0.6377(4) 0.051(2) Uani 1 1 d . . .
C23 C 1.4717(5) 0.9392(4) 0.5988(4) 0.055(2) Uani 1 1 d . . .
C24 C 1.4422(5) 0.8754(4) 0.6094(4) 0.067(2) Uani 1 1 d . . .
H24 H 1.4696 0.8445 0.6435 0.080 Uiso 1 1 calc R . .
C25 C 1.3707(5) 0.8627(4) 0.5661(5) 0.068(2) Uani 1 1 d . . .
H25 H 1.3446 0.8232 0.5691 0.082 Uiso 1 1 calc R . .
C26 C 1.3389(4) 0.9138(4) 0.5161(4) 0.055(2) Uani 1 1 d . . .
C27 C 1.2691(4) 0.9097(4) 0.4624(4) 0.053(2) Uani 1 1 d . . .
C28 C 1.2354(4) 0.9547(4) 0.4064(4) 0.047(2) Uani 1 1 d . . .
C29 C 1.1771(5) 0.9295(4) 0.3490(4) 0.062(2) Uani 1 1 d . . .
H29 H 1.1601 0.8841 0.3494 0.074 Uiso 1 1 calc R . .
C30 C 1.1439(5) 0.9679(4) 0.2927(4) 0.061(2) Uani 1 1 d . . .
H30 H 1.1074 0.9471 0.2551 0.074 Uiso 1 1 calc R . .
C31 C 1.1631(4) 1.0386(4) 0.2894(4) 0.051(2) Uani 1 1 d . . .
C32 C 1.2206(5) 1.0649(4) 0.3471(4) 0.059(2) Uani 1 1 d . . .
H32 H 1.2356 1.1113 0.3479 0.071 Uiso 1 1 calc R . .
C33 C 1.2553(4) 1.0245(4) 0.4022(4) 0.060(2) Uani 1 1 d . . .
H33 H 1.2941 1.0440 0.4390 0.072 Uiso 1 1 calc R . .
C34 C 1.1243(4) 1.0775(4) 0.2281(4) 0.054(2) Uani 1 1 d . . .
C35 C 1.1015(6) 1.4036(4) 0.1878(4) 0.062(2) Uani 1 1 d . . .
C36 C 1.0309(8) 1.4287(6) 0.1733(6) 0.108(4) Uani 1 1 d . . .
C37 C 0.9990(8) 1.4803(8) 0.1253(8) 0.140(6) Uani 1 1 d . . .
H37 H 0.9516 1.4973 0.1165 0.167 Uiso 1 1 calc R . .
C38 C 1.0359(13) 1.5053(8) 0.0919(7) 0.142(8) Uani 1 1 d . . .
H38 H 1.0143 1.5406 0.0606 0.170 Uiso 1 1 calc R . .
C39 C 1.1022(12) 1.4818(8) 0.1019(7) 0.134(6) Uani 1 1 d . . .
H39 H 1.1268 1.4984 0.0770 0.161 Uiso 1 1 calc R . .
C40 C 1.1345(8) 1.4310(6) 0.1511(6) 0.101(3) Uani 1 1 d . . .
C41 C 1.3463(4) 1.4921(4) 0.5129(4) 0.046(2) Uani 1 1 d . . .
C42 C 1.3921(5) 1.5399(5) 0.5021(4) 0.054(2) Uani 1 1 d . . .
C43 C 1.4035(5) 1.6063(5) 0.5284(4) 0.063(2) Uani 1 1 d . . .
C44 C 1.3665(6) 1.6261(4) 0.5649(4) 0.068(3) Uani 1 1 d . . .
C45 C 1.3200(5) 1.5810(5) 0.5760(4) 0.068(2) Uani 1 1 d . . .
C46 C 1.3106(4) 1.5151(4) 0.5499(4) 0.050(2) Uani 1 1 d . . .
C47 C 1.6378(4) 1.2738(4) 0.6980(4) 0.048(2) Uani 1 1 d . . .
C48 C 1.6595(5) 1.2577(4) 0.7646(4) 0.056(2) Uani 1 1 d . . .
C49 C 1.7193(6) 1.2883(5) 0.8151(5) 0.071(3) Uani 1 1 d . . .
C50 C 1.7588(6) 1.3378(5) 0.8005(6) 0.081(3) Uani 1 1 d . . .
C51 C 1.7391(6) 1.3566(5) 0.7360(7) 0.089(3) Uani 1 1 d . . .
C52 C 1.6788(5) 1.3257(4) 0.6853(4) 0.062(2) Uani 1 1 d . . .
C53 C 1.5946(4) 0.9128(4) 0.6850(4) 0.051(2) Uani 1 1 d . . .
C54 C 1.6175(5) 0.8533(5) 0.6629(5) 0.064(2) Uani 1 1 d . . .
C55 C 1.6601(5) 0.8007(5) 0.7038(6) 0.081(3) Uani 1 1 d . . .
H55 H 1.6733 0.7613 0.6865 0.097 Uiso 1 1 calc R . .
C56 C 1.6823(6) 0.8087(6) 0.7706(7) 0.095(3) Uani 1 1 d . . .
H56 H 1.7107 0.7737 0.7993 0.114 Uiso 1 1 calc R . .
C57 C 1.6639(6) 0.8665(6) 0.7963(5) 0.090(3) Uani 1 1 d . . .
H57 H 1.6806 0.8718 0.8422 0.108 Uiso 1 1 calc R . .
C58 C 1.6204(5) 0.9167(5) 0.7535(5) 0.065(2) Uani 1 1 d . . .
C59 C 1.2236(5) 0.8469(5) 0.4636(4) 0.060(2) Uani 1 1 d . . .
C60 C 1.1656(6) 0.8534(6) 0.4812(4) 0.073(3) Uani 1 1 d . . .
C61 C 1.1200(6) 0.7965(10) 0.4789(5) 0.100(4) Uani 1 1 d . . .
C62 C 1.1351(9) 0.7323(9) 0.4585(6) 0.104(4) Uani 1 1 d . . .
C63 C 1.1919(8) 0.7236(6) 0.4420(6) 0.102(4) Uani 1 1 d . . .
C64 C 1.2356(6) 0.7808(6) 0.4447(5) 0.082(3) Uani 1 1 d . . .
C65 C 1.0803(5) 1.0346(4) 0.1682(4) 0.058(2) Uani 1 1 d . . .
C66 C 1.1135(7) 0.9931(5) 0.1376(5) 0.075(3) Uani 1 1 d . . .
C67 C 1.0758(10) 0.9516(6) 0.0859(6) 0.102(4) Uani 1 1 d . . .
C68 C 1.0020(11) 0.9484(7) 0.0606(5) 0.106(5) Uani 1 1 d . . .
C69 C 0.9634(7) 0.9886(7) 0.0872(6) 0.098(4) Uani 1 1 d . . .
C70 C 1.0032(6) 1.0320(5) 0.1407(5) 0.072(3) Uani 1 1 d . . .
C71 C 0.2022(9) 0.2098(7) 0.4879(9) 0.34(2) Uani 1 1 d D . .
H71 H 0.2029 0.2186 0.4444 0.413 Uiso 1 1 calc R . .
C73 C 0.3823(9) 1.0745(7) 0.7461(6) 0.38(2) Uani 1 1 d D . .
H73 H 0.3360 1.1013 0.7239 0.451 Uiso 1 1 calc R . .
F1 F 0.9975(4) 1.4022(6) 0.2089(6) 0.218(5) Uani 1 1 d . . .
F2 F 1.2033(6) 1.4083(5) 0.1631(4) 0.178(4) Uani 1 1 d . . .
F3 F 1.2642(3) 1.4713(2) 0.5623(3) 0.0799(14) Uani 1 1 d . . .
F4 F 1.2841(4) 1.6017(3) 0.6131(3) 0.117(2) Uani 1 1 d . . .
F5 F 1.3763(4) 1.6916(3) 0.5904(3) 0.112(2) Uani 1 1 d . . .
F6 F 1.4491(4) 1.6515(3) 0.5176(3) 0.1049(19) Uani 1 1 d . . .
F7 F 1.4268(3) 1.5221(3) 0.4638(3) 0.0884(16) Uani 1 1 d . . .
F8 F 1.6213(3) 1.2100(3) 0.7816(2) 0.0855(15) Uani 1 1 d . . .
F9 F 1.7397(3) 1.2690(3) 0.8791(3) 0.1024(18) Uani 1 1 d . . .
F10 F 1.8176(4) 1.3680(4) 0.8498(3) 0.141(3) Uani 1 1 d . . .
F11 F 1.7787(4) 1.4057(3) 0.7211(4) 0.145(3) Uani 1 1 d . . .
F12 F 1.6617(3) 1.3462(3) 0.6235(3) 0.0903(16) Uani 1 1 d . . .
F13 F 1.5966(3) 0.8457(3) 0.5969(3) 0.0947(17) Uani 1 1 d . . .
F14 F 1.5997(3) 0.9725(3) 0.7789(2) 0.0969(18) Uani 1 1 d . . .
F15 F 1.1509(3) 0.9151(4) 0.5004(3) 0.1088(19) Uani 1 1 d . . .
F16 F 1.0637(4) 0.8061(5) 0.4962(4) 0.166(3) Uani 1 1 d . . .
F17 F 1.0899(4) 0.6782(4) 0.4569(3) 0.171(4) Uani 1 1 d . . .
F18 F 1.2041(4) 0.6614(4) 0.4221(4) 0.167(4) Uani 1 1 d . . .
F19 F 1.2908(4) 0.7708(3) 0.4260(4) 0.130(2) Uani 1 1 d . . .
F20 F 1.1884(4) 0.9939(4) 0.1627(3) 0.123(2) Uani 1 1 d . . .
F21 F 1.1117(5) 0.9118(4) 0.0576(4) 0.173(3) Uani 1 1 d . . .
F22 F 0.9625(5) 0.9068(4) 0.0086(3) 0.169(4) Uani 1 1 d . . .
F23 F 0.8899(4) 0.9869(5) 0.0626(4) 0.166(3) Uani 1 1 d . . .
F24 F 0.9662(3) 1.0691(4) 0.1676(3) 0.110(2) Uani 1 1 d . . .
S1 S 1.15770(11) 1.21235(10) 0.28136(10) 0.0559(6) Uani 1 1 d . . .
S2 S 1.24803(11) 1.33636(10) 0.37403(10) 0.0553(6) Uani 1 1 d . . .
S3 S 1.51169(11) 1.10506(10) 0.60271(10) 0.0564(6) Uani 1 1 d . . .
S4 S 1.40450(11) 0.98048(10) 0.52909(10) 0.0591(7) Uani 1 1 d . . .
Cl1 Cl 0.1937(6) 0.2854(5) 0.5297(4) 0.326(5) Uani 1 1 d D . .
Cl2 Cl 0.2836(7) 0.1736(6) 0.5471(8) 0.402(7) Uani 1 1 d D . .
Cl3 Cl 0.1304(8) 0.1573(8) 0.4855(6) 0.509(11) Uani 1 1 d D . .
C72 C -0.0424(6) 0.2506(6) 0.3005(7) 0.44(3) Uani 1 1 d D A 1
H72 H -0.0495 0.2588 0.2544 0.527 Uiso 1 1 calc R A 1
Cl4 Cl 0.0264(4) 0.3084(4) 0.3445(4) 0.239(5) Uani 0.795(13) 1 d PD A 1
Cl5 Cl -0.0234(6) 0.1615(5) 0.3108(7) 0.236(7) Uani 0.594(17) 1 d PD A 1
Cl4' Cl -0.0809(11) 0.2295(10) 0.2335(7) 0.404(15) Uani 0.74(2) 1 d PD A 2
Cl6 Cl -0.1174(6) 0.2966(4) 0.3048(8) 0.363(10) Uani 0.874(18) 1 d PD . .
Cl7 Cl 0.4616(7) 1.1211(7) 0.7570(6) 0.387(6) Uani 1 1 d D . .
Cl8 Cl 0.3992(6) 1.0475(6) 0.8261(4) 0.357(5) Uani 1 1 d D . .
Cl9 Cl 0.3847(5) 0.9975(5) 0.7050(5) 0.331(5) Uani 1 1 d D . .

loop_
_atom_site_aniso_label
_atom_site_aniso_U_11
_atom_site_aniso_U_22
_atom_site_aniso_U_33
_atom_site_aniso_U_23
_atom_site_aniso_U_13
_atom_site_aniso_U_12
C1 0.057(5) 0.048(6) 0.038(5) -0.002(4) 0.010(4) -0.010(4)
C2 0.083(6) 0.058(7) 0.041(6) -0.005(5) 0.008(5) -0.009(5)
C3 0.081(6) 0.055(7) 0.044(6) 0.006(5) -0.004(5) -0.005(5)
C4 0.052(5) 0.047(6) 0.049(6) 0.003(4) 0.009(4) 0.002(4)
C5 0.049(5) 0.047(5) 0.047(6) 0.006(5) 0.008(4) 0.002(4)
C6 0.044(5) 0.047(6) 0.042(5) 0.005(4) 0.007(4) 0.000(4)
C7 0.060(5) 0.043(6) 0.051(6) 0.004(4) 0.000(5) 0.003(4)
C8 0.071(6) 0.034(5) 0.054(6) 0.003(4) 0.011(5) 0.005(4)
C9 0.055(5) 0.039(5) 0.050(6) -0.006(4) 0.018(5) -0.004(4)
C10 0.059(5) 0.040(5) 0.042(5) -0.003(4) 0.016(5) 0.001(4)
C11 0.051(5) 0.035(5) 0.042(5) -0.003(4) 0.011(5) 0.003(4)
C12 0.058(5) 0.040(5) 0.040(5) -0.004(4) -0.001(4) -0.001(4)
C13 0.063(6) 0.037(5) 0.050(6) -0.004(4) 0.005(5) 0.001(5)
C14 0.054(5) 0.040(5) 0.037(5) 0.003(4) 0.009(5) 0.001(4)
C15 0.071(6) 0.056(6) 0.039(5) -0.009(5) 0.000(5) 0.013(5)
C16 0.069(6) 0.047(5) 0.050(6) -0.009(5) 0.010(5) 0.015(5)
C17 0.049(5) 0.039(5) 0.040(5) -0.002(4) 0.008(4) -0.008(4)
C18 0.053(5) 0.042(5) 0.051(5) -0.001(4) 0.012(4) -0.003(4)
C19 0.047(5) 0.050(6) 0.074(6) -0.008(5) 0.010(5) -0.003(5)
C20 0.049(6) 0.043(6) 0.064(6) -0.001(4) 0.009(5) 0.002(4)
C21 0.046(5) 0.038(5) 0.051(5) -0.002(4) 0.011(4) 0.002(4)
C22 0.051(5) 0.036(5) 0.057(5) -0.002(4) 0.014(5) 0.003(5)
C23 0.054(6) 0.039(5) 0.060(5) 0.003(4) 0.013(5) -0.005(4)
C24 0.057(6) 0.051(6) 0.066(6) 0.015(4) 0.000(5) 0.002(5)
C25 0.067(7) 0.046(5) 0.079(6) 0.019(5) 0.018(6) -0.008(5)
C26 0.051(5) 0.043(5) 0.058(6) -0.002(5) 0.010(5) -0.010(4)
C27 0.055(6) 0.032(5) 0.063(6) -0.007(4) 0.016(5) -0.012(4)
C28 0.043(5) 0.037(5) 0.049(6) -0.002(4) 0.007(5) -0.011(4)
C29 0.069(6) 0.045(5) 0.061(6) 0.000(5) 0.016(5) -0.020(5)
C30 0.067(6) 0.057(6) 0.043(6) -0.002(5) 0.006(5) -0.018(5)
C31 0.055(5) 0.041(5) 0.051(6) -0.004(4) 0.018(5) -0.004(4)
C32 0.060(6) 0.038(5) 0.057(6) 0.002(5) 0.002(5) -0.003(4)
C33 0.053(5) 0.045(6) 0.055(6) -0.009(5) -0.004(5) -0.011(4)
C34 0.055(5) 0.052(6) 0.044(6) -0.005(5) 0.009(5) -0.009(4)
C35 0.076(7) 0.043(5) 0.047(6) 0.002(5) 0.008(6) -0.010(5)
C36 0.089(9) 0.095(8) 0.110(10) 0.053(8) 0.013(8) 0.027(8)
C37 0.111(11) 0.115(11) 0.127(13) 0.042(10) -0.014(10) 0.040(9)
C38 0.22(2) 0.072(9) 0.067(9) 0.020(7) -0.009(12) -0.006(12)
C39 0.191(17) 0.102(11) 0.079(10) 0.030(9) 0.027(11) -0.026(11)
C40 0.105(10) 0.097(9) 0.080(8) 0.018(8) 0.018(8) -0.010(8)
C41 0.052(5) 0.042(5) 0.036(5) 0.000(4) 0.010(4) 0.004(4)
C42 0.066(6) 0.055(7) 0.042(5) -0.006(5) 0.024(5) -0.001(5)
C43 0.087(7) 0.046(6) 0.057(6) -0.004(5) 0.030(6) -0.014(5)
C44 0.113(8) 0.031(6) 0.053(6) -0.009(5) 0.029(6) -0.008(6)
C45 0.092(7) 0.062(7) 0.059(6) -0.010(5) 0.041(6) 0.009(6)
C46 0.060(5) 0.040(6) 0.049(5) -0.002(5) 0.022(5) -0.003(5)
C47 0.050(5) 0.040(5) 0.045(6) 0.002(4) 0.011(5) -0.002(4)
C48 0.056(6) 0.053(5) 0.049(7) -0.002(5) 0.012(6) -0.011(5)
C49 0.074(7) 0.071(7) 0.047(7) -0.002(6) 0.005(6) -0.001(6)
C50 0.079(7) 0.058(6) 0.067(8) -0.010(6) -0.007(7) -0.017(6)
C51 0.094(8) 0.051(6) 0.104(10) 0.012(7) 0.025(8) -0.031(6)
C52 0.074(6) 0.045(5) 0.044(6) 0.006(5) 0.003(5) -0.011(5)
C53 0.054(5) 0.031(5) 0.060(7) -0.007(5) 0.016(5) 0.003(4)
C54 0.059(6) 0.057(6) 0.068(7) -0.003(6) 0.019(5) 0.000(5)
C55 0.072(7) 0.059(7) 0.100(9) -0.004(7) 0.024(6) 0.019(6)
C56 0.086(8) 0.074(8) 0.096(10) 0.017(7) 0.010(7) 0.037(6)
C57 0.101(8) 0.083(8) 0.059(6) 0.014(6) 0.007(6) 0.028(7)
C58 0.071(6) 0.054(6) 0.059(7) -0.003(6) 0.016(5) 0.013(5)
C59 0.056(6) 0.053(7) 0.052(5) 0.004(4) 0.004(5) -0.007(5)
C60 0.067(7) 0.091(8) 0.053(6) 0.007(6) 0.017(5) -0.015(7)
C61 0.062(8) 0.169(14) 0.054(7) 0.021(8) 0.011(6) -0.033(10)
C62 0.096(11) 0.115(12) 0.072(8) 0.025(8) 0.005(7) -0.055(10)
C63 0.106(10) 0.058(9) 0.107(9) 0.010(6) 0.011(8) -0.029(8)
C64 0.075(8) 0.070(9) 0.093(8) 0.005(6) 0.026(6) -0.019(7)
C65 0.069(7) 0.051(5) 0.042(6) -0.002(5) 0.013(6) -0.011(5)
C66 0.084(8) 0.074(7) 0.059(7) -0.020(6) 0.022(7) -0.016(6)
C67 0.153(13) 0.079(8) 0.070(9) -0.036(7) 0.042(9) -0.026(9)
C68 0.159(14) 0.090(9) 0.043(7) -0.028(7) 0.019(9) -0.072(10)
C69 0.097(10) 0.114(9) 0.057(8) -0.011(7) 0.008(8) -0.061(8)
C70 0.075(8) 0.079(7) 0.047(6) -0.008(5) 0.012(6) -0.020(6)
C71 0.38(5) 0.42(5) 0.35(4) 0.19(4) 0.26(4) 0.11(4)
C73 0.24(3) 0.69(7) 0.23(3) -0.22(4) 0.12(2) -0.06(4)
F1 0.112(6) 0.266(11) 0.299(12) 0.182(10) 0.107(8) 0.108(7)
F2 0.154(7) 0.240(10) 0.171(8) 0.099(7) 0.100(7) 0.015(7)
F3 0.094(4) 0.069(3) 0.094(4) -0.009(3) 0.056(3) -0.012(3)
F4 0.165(6) 0.085(4) 0.140(5) -0.036(4) 0.103(5) -0.006(4)
F5 0.191(6) 0.050(4) 0.103(4) -0.019(3) 0.070(4) -0.015(3)
F6 0.145(5) 0.079(4) 0.097(4) -0.013(3) 0.057(4) -0.057(4)
F7 0.105(4) 0.083(4) 0.099(4) -0.017(3) 0.064(4) -0.020(3)
F8 0.090(4) 0.101(4) 0.057(3) 0.009(3) 0.023(3) -0.025(3)
F9 0.104(4) 0.130(5) 0.045(4) -0.008(3) 0.003(3) -0.010(3)
F10 0.121(5) 0.127(5) 0.110(5) -0.034(4) -0.016(4) -0.058(4)
F11 0.141(6) 0.113(5) 0.143(6) 0.027(4) 0.022(5) -0.072(5)
F12 0.109(4) 0.078(4) 0.070(4) 0.019(3) 0.024(3) -0.020(3)
F13 0.119(4) 0.077(4) 0.077(4) -0.022(3) 0.030(3) 0.012(3)
F14 0.137(5) 0.075(4) 0.069(3) -0.006(3) 0.033(3) 0.031(3)
F15 0.099(4) 0.138(6) 0.098(5) -0.016(4) 0.051(4) -0.005(4)
F16 0.110(5) 0.271(10) 0.126(6) 0.016(6) 0.059(5) -0.064(6)
F17 0.148(6) 0.161(6) 0.132(6) 0.062(5) -0.010(5) -0.109(6)
F18 0.171(7) 0.051(4) 0.214(8) -0.005(4) 0.018(6) -0.034(4)
F19 0.129(5) 0.060(4) 0.211(8) -0.035(4) 0.080(6) -0.013(4)
F20 0.113(6) 0.150(6) 0.106(5) -0.038(4) 0.046(4) 0.011(4)
F21 0.234(9) 0.159(7) 0.132(6) -0.082(6) 0.082(6) -0.008(6)
F22 0.254(9) 0.146(6) 0.077(4) -0.051(5) 0.039(5) -0.107(6)
F23 0.103(5) 0.249(9) 0.105(5) -0.034(5) 0.003(4) -0.095(6)
F24 0.066(4) 0.154(6) 0.093(4) -0.027(4) 0.017(3) -0.012(4)
S1 0.0619(14) 0.0454(12) 0.0439(13) -0.0014(10) 0.0060(11) -0.0017(10)
S2 0.0597(14) 0.0420(12) 0.0460(13) -0.0031(10) 0.0043(11) 0.0049(10)
S3 0.0483(12) 0.0380(12) 0.0623(14) 0.0007(10) 0.0031(11) -0.0023(10)
S4 0.0563(14) 0.0437(12) 0.0561(14) 0.0071(10) 0.0029(11) -0.0103(10)
Cl1 0.386(12) 0.342(10) 0.233(8) -0.080(7) 0.112(8) 0.038(9)
Cl2 0.345(13) 0.369(13) 0.58(2) 0.018(13) 0.279(14) -0.001(10)
Cl3 0.472(18) 0.55(2) 0.368(14) 0.069(14) 0.043(13) -0.287(17)
C72 0.063(11) 0.20(3) 0.85(9) 0.07(4) -0.01(3) 0.000(15)
Cl4 0.214(8) 0.242(8) 0.261(9) -0.085(6) 0.101(6) 0.005(6)
Cl5 0.227(11) 0.182(10) 0.295(16) -0.003(9) 0.106(10) -0.005(7)
Cl4' 0.49(3) 0.39(2) 0.310(19) -0.160(17) 0.147(18) -0.19(2)
Cl6 0.276(11) 0.189(8) 0.62(3) 0.031(10) 0.185(13) -0.037(7)
Cl7 0.376(13) 0.497(16) 0.366(12) -0.028(11) 0.231(11) -0.119(12)
Cl8 0.383(12) 0.520(15) 0.217(7) 0.070(9) 0.173(8) 0.043(11)
Cl9 0.371(11) 0.328(10) 0.365(11) -0.095(9) 0.223(10) 0.012(8)

loop_
_atom_type_symbol
_atom_type_description
_atom_type_scat_dispersion_real
_atom_type_scat_dispersion_imag
_atom_type_scat_source
C C 0.0033 0.0016 'International Tables Vol C Tables 4.2.6.8 and 6.1.1.4'
H H 0.0000 0.0000 'International Tables Vol C Tables 4.2.6.8 and 6.1.1.4'
F F 0.0171 0.0103 'International Tables Vol C Tables 4.2.6.8 and 6.1.1.4'
S S 0.1246 0.1234 'International Tables Vol C Tables 4.2.6.8 and 6.1.1.4'
Cl Cl 0.1484 0.1585 'International Tables Vol C Tables 4.2.6.8 and 6.1.1.4'

loop_
_geom_angle_atom_site_label_1
_geom_angle_atom_site_label_2
_geom_angle_atom_site_label_3
_geom_angle
_geom_angle_site_symmetry_1
_geom_angle_site_symmetry_3
_geom_angle_publ_flag
C34 C1 C2 125.4(7) . . ?
C34 C1 S1 125.7(6) . . ?
C2 C1 S1 108.7(6) . . ?
C3 C2 C1 114.5(7) . . ?
C3 C2 H2 122.7 . . ?
C1 C2 H2 122.7 . . ?
C2 C3 C4 114.8(7) . . ?
C2 C3 H3 122.6 . . ?
C4 C3 H3 122.6 . . ?
C5 C4 C3 126.3(7) . . ?
C5 C4 S1 124.9(6) . . ?
C3 C4 S1 108.8(6) . . ?
C4 C5 C6 128.1(7) . . ?
C4 C5 C35 116.3(7) . . ?
C6 C5 C35 115.6(7) . . ?
C5 C6 C7 124.6(7) . . ?
C5 C6 S2 125.9(6) . . ?
C7 C6 S2 109.3(6) . . ?
C8 C7 C6 114.4(7) . . ?
C8 C7 H7 122.8 . . ?
C6 C7 H7 122.8 . . ?
C7 C8 C9 115.5(7) . . ?
C7 C8 H8 122.2 . . ?
C9 C8 H8 122.2 . . ?
C10 C9 C8 125.2(7) . . ?
C10 C9 S2 127.0(6) . . ?
C8 C9 S2 107.7(6) . . ?
C9 C10 C11 130.5(7) . . ?
C9 C10 C41 113.4(6) . . ?
C11 C10 C41 116.0(6) . . ?
C12 C11 C16 114.6(7) . . ?
C12 C11 C10 125.4(7) . . ?
C16 C11 C10 119.9(7) . . ?
C13 C12 C11 122.7(7) . . ?
C13 C12 H12 118.6 . . ?
C11 C12 H12 118.6 . . ?
C12 C13 C14 122.2(7) . . ?
C12 C13 H13 118.9 . . ?
C14 C13 H13 118.9 . . ?
C13 C14 C15 115.3(7) . . ?
C13 C14 C17 124.7(7) . . ?
C15 C14 C17 119.9(7) . . ?
C16 C15 C14 122.1(7) . . ?
C16 C15 H15 119.0 . . ?
C14 C15 H15 119.0 . . ?
C15 C16 C11 123.1(7) . . ?
C15 C16 H16 118.5 . . ?
C11 C16 H16 118.5 . . ?
C14 C17 C18 127.7(7) . . ?
C14 C17 C47 118.2(6) . . ?
C18 C17 C47 113.9(7) . . ?
C19 C18 C17 125.6(7) . . ?
C19 C18 S3 109.4(6) . . ?
C17 C18 S3 124.5(6) . . ?
C20 C19 C18 114.1(7) . . ?
C20 C19 H19 122.9 . . ?
C18 C19 H19 122.9 . . ?
C19 C20 C21 114.7(7) . . ?
C19 C20 H20 122.7 . . ?
C21 C20 H20 122.7 . . ?
C22 C21 C20 126.5(7) . . ?
C22 C21 S3 124.3(6) . . ?
C20 C21 S3 108.9(5) . . ?
C23 C22 C21 127.7(7) . . ?
C23 C22 C53 115.0(7) . . ?
C21 C22 C53 117.2(7) . . ?
C22 C23 C24 125.3(7) . . ?
C22 C23 S4 125.9(6) . . ?
C24 C23 S4 108.8(6) . . ?
C25 C24 C23 114.7(7) . . ?
C25 C24 H24 122.6 . . ?
C23 C24 H24 122.6 . . ?
C24 C25 C26 114.8(7) . . ?
C24 C25 H25 122.6 . . ?
C26 C25 H25 122.6 . . ?
C27 C26 C25 125.8(7) . . ?
C27 C26 S4 125.4(6) . . ?
C25 C26 S4 108.6(6) . . ?
C26 C27 C28 130.0(7) . . ?
C26 C27 C59 114.5(7) . . ?
C28 C27 C59 115.5(7) . . ?
C29 C28 C33 114.5(7) . . ?
C29 C28 C27 119.4(7) . . ?
C33 C28 C27 126.1(7) . . ?
C30 C29 C28 123.2(7) . . ?
C30 C29 H29 118.4 . . ?
C28 C29 H29 118.4 . . ?
C29 C30 C31 121.9(7) . . ?
C29 C30 H30 119.1 . . ?
C31 C30 H30 119.1 . . ?
C32 C31 C30 115.4(7) . . ?
C32 C31 C34 125.3(7) . . ?
C30 C31 C34 119.3(7) . . ?
C33 C32 C31 121.6(7) . . ?
C33 C32 H32 119.2 . . ?
C31 C32 H32 119.2 . . ?
C32 C33 C28 123.3(7) . . ?
C32 C33 H33 118.3 . . ?
C28 C33 H33 118.3 . . ?
C1 C34 C31 128.2(7) . . ?
C1 C34 C65 116.1(7) . . ?
C31 C34 C65 115.6(7) . . ?
C40 C35 C36 115.0(10) . . ?
C40 C35 C5 122.3(10) . . ?
C36 C35 C5 122.6(10) . . ?
F1 C36 C35 115.9(9) . . ?
F1 C36 C37 123.1(14) . . ?
C35 C36 C37 121.0(14) . . ?
C38 C37 C36 120.1(16) . . ?
C38 C37 H37 120.0 . . ?
C36 C37 H37 120.0 . . ?
C39 C38 C37 121.7(17) . . ?
C39 C38 H38 119.1 . . ?
C37 C38 H38 119.1 . . ?
C38 C39 C40 117.8(17) . . ?
C38 C39 H39 121.1 . . ?
C40 C39 H39 121.1 . . ?
C35 C40 F2 117.6(11) . . ?
C35 C40 C39 124.2(14) . . ?
F2 C40 C39 118.2(15) . . ?
C46 C41 C42 115.9(7) . . ?
C46 C41 C10 123.2(8) . . ?
C42 C41 C10 120.9(8) . . ?
F7 C42 C43 117.8(8) . . ?
F7 C42 C41 119.3(8) . . ?
C43 C42 C41 122.9(8) . . ?
F6 C43 C44 120.0(9) . . ?
F6 C43 C42 121.5(9) . . ?
C44 C43 C42 118.6(8) . . ?
C43 C44 F5 119.3(10) . . ?
C43 C44 C45 120.5(8) . . ?
F5 C44 C45 120.1(10) . . ?
F4 C45 C44 119.6(9) . . ?
F4 C45 C46 120.9(9) . . ?
C44 C45 C46 119.6(8) . . ?
F3 C46 C41 119.4(7) . . ?
F3 C46 C45 118.0(8) . . ?
C41 C46 C45 122.5(8) . . ?
C52 C47 C48 115.4(7) . . ?
C52 C47 C17 122.5(7) . . ?
C48 C47 C17 122.1(7) . . ?
F8 C48 C49 117.3(8) . . ?
F8 C48 C47 119.4(7) . . ?
C49 C48 C47 123.3(8) . . ?
C50 C49 F9 119.6(9) . . ?
C50 C49 C48 119.5(9) . . ?
F9 C49 C48 121.0(10) . . ?
F10 C50 C49 119.8(11) . . ?
F10 C50 C51 120.4(11) . . ?
C49 C50 C51 119.8(9) . . ?
F11 C51 C50 120.0(11) . . ?
F11 C51 C52 119.5(11) . . ?
C50 C51 C52 120.5(9) . . ?
F12 C52 C51 118.1(9) . . ?
F12 C52 C47 120.4(8) . . ?
C51 C52 C47 121.5(8) . . ?
C58 C53 C54 114.0(8) . . ?
C58 C53 C22 124.1(7) . . ?
C54 C53 C22 121.8(8) . . ?
F13 C54 C55 117.3(9) . . ?
F13 C54 C53 118.3(8) . . ?
C55 C54 C53 124.4(9) . . ?
C56 C55 C54 117.5(9) . . ?
C56 C55 H55 121.2 . . ?
C54 C55 H55 121.2 . . ?
C57 C56 C55 121.6(9) . . ?
C57 C56 H56 119.2 . . ?
C55 C56 H56 119.2 . . ?
C56 C57 C58 118.6(9) . . ?
C56 C57 H57 120.7 . . ?
C58 C57 H57 120.7 . . ?
F14 C58 C57 118.5(9) . . ?
F14 C58 C53 117.6(7) . . ?
C57 C58 C53 123.8(8) . . ?
C60 C59 C64 116.2(9) . . ?
C60 C59 C27 120.9(9) . . ?
C64 C59 C27 122.9(9) . . ?
F15 C60 C59 119.8(9) . . ?
F15 C60 C61 118.6(12) . . ?
C59 C60 C61 121.7(12) . . ?
F16 C61 C62 122.5(15) . . ?
F16 C61 C60 119.0(16) . . ?
C62 C61 C60 118.5(12) . . ?
C63 C62 F17 121.3(17) . . ?
C63 C62 C61 121.6(12) . . ?
F17 C62 C61 117.1(17) . . ?
F18 C63 C62 119.7(13) . . ?
F18 C63 C64 122.0(16) . . ?
C62 C63 C64 118.3(13) . . ?
F19 C64 C63 116.8(12) . . ?
F19 C64 C59 119.5(9) . . ?
C63 C64 C59 123.7(12) . . ?
C66 C65 C70 115.4(9) . . ?
C66 C65 C34 122.3(9) . . ?
C70 C65 C34 122.3(9) . . ?
C67 C66 F20 118.9(12) . . ?
C67 C66 C65 123.7(11) . . ?
F20 C66 C65 117.4(9) . . ?
C68 C67 C66 120.7(13) . . ?
C68 C67 F21 118.3(13) . . ?
C66 C67 F21 121.0(15) . . ?
C67 C68 F22 122.0(17) . . ?
C67 C68 C69 120.1(11) . . ?
F22 C68 C69 118.0(16) . . ?
F23 C69 C68 121.4(13) . . ?
F23 C69 C70 119.8(15) . . ?
C68 C69 C70 118.8(12) . . ?
F24 C70 C65 119.8(8) . . ?
F24 C70 C69 118.7(11) . . ?
C65 C70 C69 121.4(11) . . ?
Cl3 C71 Cl2 106.3(11) . . ?
Cl3 C71 Cl1 103.5(10) . . ?
Cl2 C71 Cl1 101.1(9) . . ?
Cl3 C71 H71 114.8 . . ?
Cl2 C71 H71 114.8 . . ?
Cl1 C71 H71 114.8 . . ?
Cl7 C73 Cl8 103.7(9) . . ?
Cl7 C73 Cl9 106.6(10) . . ?
Cl8 C73 Cl9 104.2(9) . . ?
Cl7 C73 H73 113.8 . . ?
Cl8 C73 H73 113.8 . . ?
Cl9 C73 H73 113.8 . . ?
C4 S1 C1 93.1(4) . . ?
C6 S2 C9 93.0(4) . . ?
C18 S3 C21 92.7(4) . . ?
C23 S4 C26 93.0(4) . . ?
Cl4 C72 Cl5 118.8(8) . . ?
Cl4 C72 Cl6 97.7(7) . . ?
Cl5 C72 Cl6 128.5(10) . . ?
Cl4 C72 H72 102.8 . . ?
Cl5 C72 H72 102.8 . . ?
Cl6 C72 H72 102.8 . . ?
C72 Cl6 Cl4' 36.4(4) . . ?

loop_
_geom_bond_atom_site_label_1
_geom_bond_atom_site_label_2
_geom_bond_distance
_geom_bond_site_symmetry_2
_geom_bond_publ_flag
C1 C34 1.383(10) . ?
C1 C2 1.403(11) . ?
C1 S1 1.745(8) . ?
C2 C3 1.355(11) . ?
C2 H2 0.9300 . ?
C3 C4 1.404(11) . ?
C3 H3 0.9300 . ?
C4 C5 1.392(10) . ?
C4 S1 1.738(8) . ?
C5 C6 1.403(10) . ?
C5 C35 1.491(11) . ?
C6 C7 1.403(10) . ?
C6 S2 1.744(7) . ?
C7 C8 1.345(10) . ?
C7 H7 0.9300 . ?
C8 C9 1.421(10) . ?
C8 H8 0.9300 . ?
C9 C10 1.396(10) . ?
C9 S2 1.754(7) . ?
C10 C11 1.418(10) . ?
C10 C41 1.500(10) . ?
C11 C12 1.405(10) . ?
C11 C16 1.416(10) . ?
C12 C13 1.363(10) . ?
C12 H12 0.9300 . ?
C13 C14 1.408(10) . ?
C13 H13 0.9300 . ?
C14 C15 1.413(10) . ?
C14 C17 1.418(10) . ?
C15 C16 1.350(10) . ?
C15 H15 0.9300 . ?
C16 H16 0.9300 . ?
C17 C18 1.426(10) . ?
C17 C47 1.478(10) . ?
C18 C19 1.402(10) . ?
C18 S3 1.737(8) . ?
C19 C20 1.370(10) . ?
C19 H19 0.9300 . ?
C20 C21 1.397(10) . ?
C20 H20 0.9300 . ?
C21 C22 1.387(10) . ?
C21 S3 1.754(7) . ?
C22 C23 1.385(10) . ?
C22 C53 1.491(10) . ?
C23 C24 1.411(11) . ?
C23 S4 1.742(8) . ?
C24 C25 1.354(11) . ?
C24 H24 0.9300 . ?
C25 C26 1.408(11) . ?
C25 H25 0.9300 . ?
C26 C27 1.392(10) . ?
C26 S4 1.751(8) . ?
C27 C28 1.421(10) . ?
C27 C59 1.504(11) . ?
C28 C29 1.391(10) . ?
C28 C33 1.402(10) . ?
C29 C30 1.352(10) . ?
C29 H29 0.9300 . ?
C30 C31 1.412(10) . ?
C30 H30 0.9300 . ?
C31 C32 1.397(10) . ?
C31 C34 1.449(11) . ?
C32 C33 1.358(10) . ?
C32 H32 0.9300 . ?
C33 H33 0.9300 . ?
C34 C65 1.486(11) . ?
C35 C40 1.341(14) . ?
C35 C36 1.378(14) . ?
C36 F1 1.322(14) . ?
C36 C37 1.388(17) . ?
C37 C38 1.32(2) . ?
C37 H37 0.9300 . ?
C38 C39 1.31(2) . ?
C38 H38 0.9300 . ?
C39 C40 1.394(17) . ?
C39 H39 0.9300 . ?
C40 F2 1.341(14) . ?
C41 C46 1.358(10) . ?
C41 C42 1.372(11) . ?
C42 F7 1.337(9) . ?
C42 C43 1.371(11) . ?
C43 F6 1.338(9) . ?
C43 C44 1.348(12) . ?
C44 F5 1.349(9) . ?
C44 C45 1.353(12) . ?
C45 F4 1.348(10) . ?
C45 C46 1.362(11) . ?
C46 F3 1.348(9) . ?
C47 C52 1.381(11) . ?
C47 C48 1.382(11) . ?
C48 F8 1.332(9) . ?
C48 C49 1.367(12) . ?
C49 C50 1.347(13) . ?
C49 F9 1.348(10) . ?
C50 F10 1.343(10) . ?
C50 C51 1.358(13) . ?
C51 F11 1.344(11) . ?
C51 C52 1.378(12) . ?
C52 F12 1.320(9) . ?
C53 C58 1.381(11) . ?
C53 C54 1.384(11) . ?
C54 F13 1.346(10) . ?
C54 C55 1.375(12) . ?
C55 C56 1.359(13) . ?
C55 H55 0.9300 . ?
C56 C57 1.357(13) . ?
C56 H56 0.9300 . ?
C57 C58 1.367(12) . ?
C57 H57 0.9300 . ?
C58 F14 1.345(9) . ?
C59 C60 1.360(13) . ?
C59 C64 1.378(13) . ?
C60 F15 1.324(11) . ?
C60 C61 1.398(16) . ?
C61 F16 1.331(14) . ?
C61 C62 1.378(17) . ?
C62 C63 1.327(18) . ?
C62 F17 1.354(13) . ?
C63 F18 1.323(14) . ?
C63 C64 1.376(15) . ?
C64 F19 1.331(12) . ?
C65 C66 1.373(12) . ?
C65 C70 1.382(12) . ?
C66 C67 1.330(14) . ?
C66 F20 1.344(11) . ?
C67 C68 1.325(17) . ?
C67 F21 1.356(14) . ?
C68 F22 1.342(12) . ?
C68 C69 1.374(17) . ?
C69 F23 1.320(13) . ?
C69 C70 1.385(14) . ?
C70 F24 1.324(11) . ?
C71 Cl3 1.719(10) . ?
C71 Cl2 1.734(10) . ?
C71 Cl1 1.758(10) . ?
C71 H71 0.9800 . ?
C73 Cl7 1.726(10) . ?
C73 Cl8 1.735(10) . ?
C73 Cl9 1.737(10) . ?
C73 H73 0.9800 . ?
C72 Cl4 1.701(9) . ?
C72 Cl5 1.735(9) . ?
C72 Cl6 1.756(9) . ?
C72 H72 0.9800 . ?
Cl4' Cl6 2.37(2) . ?

loop_
_geom_torsion_atom_site_label_1
_geom_torsion_atom_site_label_2
_geom_torsion_atom_site_label_3
_geom_torsion_atom_site_label_4
_geom_torsion
_geom_torsion_site_symmetry_1
_geom_torsion_site_symmetry_2
_geom_torsion_site_symmetry_3
_geom_torsion_site_symmetry_4
_geom_torsion_publ_flag
C34 C1 C2 C3 177.8(8) . . . . ?
S1 C1 C2 C3 1.3(10) . . . . ?
C1 C2 C3 C4 -0.6(12) . . . . ?
C2 C3 C4 C5 179.2(8) . . . . ?
C2 C3 C4 S1 -0.3(10) . . . . ?
C3 C4 C5 C6 -172.2(8) . . . . ?
S1 C4 C5 C6 7.3(12) . . . . ?
C3 C4 C5 C35 8.3(13) . . . . ?
S1 C4 C5 C35 -172.2(7) . . . . ?
C4 C5 C6 C7 -172.0(8) . . . . ?
C35 C5 C6 C7 7.5(12) . . . . ?
C4 C5 C6 S2 13.3(12) . . . . ?
C35 C5 C6 S2 -167.2(7) . . . . ?
C5 C6 C7 C8 -174.9(7) . . . . ?
S2 C6 C7 C8 0.5(9) . . . . ?
C6 C7 C8 C9 1.4(11) . . . . ?
C7 C8 C9 C10 175.6(8) . . . . ?
C7 C8 C9 S2 -2.6(9) . . . . ?
C8 C9 C10 C11 -169.9(8) . . . . ?
S2 C9 C10 C11 8.0(12) . . . . ?
C8 C9 C10 C41 5.9(11) . . . . ?
S2 C9 C10 C41 -176.2(6) . . . . ?
C9 C10 C11 C12 6.6(13) . . . . ?
C41 C10 C11 C12 -169.2(7) . . . . ?
C9 C10 C11 C16 -177.8(8) . . . . ?
C41 C10 C11 C16 6.4(11) . . . . ?
C16 C11 C12 C13 -1.6(11) . . . . ?
C10 C11 C12 C13 174.2(8) . . . . ?
C11 C12 C13 C14 -0.6(12) . . . . ?
C12 C13 C14 C15 2.1(11) . . . . ?
C12 C13 C14 C17 -174.7(7) . . . . ?
C13 C14 C15 C16 -1.4(12) . . . . ?
C17 C14 C15 C16 175.5(8) . . . . ?
C14 C15 C16 C11 -0.8(13) . . . . ?
C12 C11 C16 C15 2.3(12) . . . . ?
C10 C11 C16 C15 -173.7(8) . . . . ?
C13 C14 C17 C18 -24.1(12) . . . . ?
C15 C14 C17 C18 159.2(8) . . . . ?
C13 C14 C17 C47 160.4(7) . . . . ?
C15 C14 C17 C47 -16.3(11) . . . . ?
C14 C17 C18 C19 173.6(8) . . . . ?
C47 C17 C18 C19 -10.7(11) . . . . ?
C14 C17 C18 S3 -15.3(12) . . . . ?
C47 C17 C18 S3 160.4(6) . . . . ?
C17 C18 C19 C20 168.3(8) . . . . ?
S3 C18 C19 C20 -3.9(9) . . . . ?
C18 C19 C20 C21 0.8(11) . . . . ?
C19 C20 C21 C22 -170.9(8) . . . . ?
C19 C20 C21 S3 2.6(9) . . . . ?
C20 C21 C22 C23 -176.3(8) . . . . ?
S3 C21 C22 C23 11.2(12) . . . . ?
C20 C21 C22 C53 7.2(12) . . . . ?
S3 C21 C22 C53 -165.3(6) . . . . ?
C21 C22 C23 C24 -163.7(8) . . . . ?
C53 C22 C23 C24 12.9(12) . . . . ?
C21 C22 C23 S4 16.2(13) . . . . ?
C53 C22 C23 S4 -167.2(6) . . . . ?
C22 C23 C24 C25 178.0(8) . . . . ?
S4 C23 C24 C25 -1.9(10) . . . . ?
C23 C24 C25 C26 2.5(12) . . . . ?
C24 C25 C26 C27 173.7(8) . . . . ?
C24 C25 C26 S4 -1.8(10) . . . . ?
C25 C26 C27 C28 -173.2(8) . . . . ?
S4 C26 C27 C28 1.6(13) . . . . ?
C25 C26 C27 C59 5.4(12) . . . . ?
S4 C26 C27 C59 -179.8(7) . . . . ?
C26 C27 C28 C29 159.2(8) . . . . ?
C59 C27 C28 C29 -19.4(11) . . . . ?
C26 C27 C28 C33 -20.4(14) . . . . ?
C59 C27 C28 C33 161.0(8) . . . . ?
C33 C28 C29 C30 2.4(12) . . . . ?
C27 C28 C29 C30 -177.3(8) . . . . ?
C28 C29 C30 C31 -4.0(13) . . . . ?
C29 C30 C31 C32 2.6(12) . . . . ?
C29 C30 C31 C34 -178.5(8) . . . . ?
C30 C31 C32 C33 0.2(12) . . . . ?
C34 C31 C32 C33 -178.6(8) . . . . ?
C31 C32 C33 C28 -1.7(13) . . . . ?
C29 C28 C33 C32 0.4(12) . . . . ?
C27 C28 C33 C32 -179.9(8) . . . . ?
C2 C1 C34 C31 175.4(8) . . . . ?
S1 C1 C34 C31 -8.7(13) . . . . ?
C2 C1 C34 C65 -5.3(12) . . . . ?
S1 C1 C34 C65 170.6(6) . . . . ?
C32 C31 C34 C1 -16.6(13) . . . . ?
C30 C31 C34 C1 164.6(8) . . . . ?
C32 C31 C34 C65 164.1(8) . . . . ?
C30 C31 C34 C65 -14.7(11) . . . . ?
C4 C5 C35 C40 -93.3(10) . . . . ?
C6 C5 C35 C40 87.1(11) . . . . ?
C4 C5 C35 C36 89.6(11) . . . . ?
C6 C5 C35 C36 -90.0(11) . . . . ?
C40 C35 C36 F1 179.9(11) . . . . ?
C5 C35 C36 F1 -2.8(16) . . . . ?
C40 C35 C36 C37 -2.0(16) . . . . ?
C5 C35 C36 C37 175.2(10) . . . . ?
F1 C36 C37 C38 179.0(15) . . . . ?
C35 C36 C37 C38 1(2) . . . . ?
C36 C37 C38 C39 1(3) . . . . ?
C37 C38 C39 C40 -3(2) . . . . ?
C36 C35 C40 F2 -179.8(10) . . . . ?
C5 C35 C40 F2 2.9(15) . . . . ?
C36 C35 C40 C39 0.7(16) . . . . ?
C5 C35 C40 C39 -176.6(10) . . . . ?
C38 C39 C40 C35 2(2) . . . . ?
C38 C39 C40 F2 -177.9(14) . . . . ?
C9 C10 C41 C46 89.8(9) . . . . ?
C11 C10 C41 C46 -93.7(9) . . . . ?
C9 C10 C41 C42 -90.1(9) . . . . ?
C11 C10 C41 C42 86.3(9) . . . . ?
C46 C41 C42 F7 -177.3(7) . . . . ?
C10 C41 C42 F7 2.7(11) . . . . ?
C46 C41 C42 C43 1.9(11) . . . . ?
C10 C41 C42 C43 -178.2(7) . . . . ?
F7 C42 C43 F6 -1.6(12) . . . . ?
C41 C42 C43 F6 179.3(7) . . . . ?
F7 C42 C43 C44 177.2(7) . . . . ?
C41 C42 C43 C44 -1.9(13) . . . . ?
F6 C43 C44 F5 -0.3(13) . . . . ?
C42 C43 C44 F5 -179.2(7) . . . . ?
F6 C43 C44 C45 179.8(8) . . . . ?
C42 C43 C44 C45 1.0(13) . . . . ?
C43 C44 C45 F4 179.4(8) . . . . ?
F5 C44 C45 F4 -0.5(13) . . . . ?
C43 C44 C45 C46 -0.2(13) . . . . ?
F5 C44 C45 C46 180.0(8) . . . . ?
C42 C41 C46 F3 179.5(6) . . . . ?
C10 C41 C46 F3 -0.4(11) . . . . ?
C42 C41 C46 C45 -1.0(11) . . . . ?
C10 C41 C46 C45 179.0(7) . . . . ?
F4 C45 C46 F3 0.2(12) . . . . ?
C44 C45 C46 F3 179.7(7) . . . . ?
F4 C45 C46 C41 -179.3(8) . . . . ?
C44 C45 C46 C41 0.2(13) . . . . ?
C14 C17 C47 C52 -63.7(10) . . . . ?
C18 C17 C47 C52 120.1(8) . . . . ?
C14 C17 C47 C48 115.8(8) . . . . ?
C18 C17 C47 C48 -60.3(10) . . . . ?
C52 C47 C48 F8 177.6(7) . . . . ?
C17 C47 C48 F8 -2.0(11) . . . . ?
C52 C47 C48 C49 -2.8(12) . . . . ?
C17 C47 C48 C49 177.7(8) . . . . ?
F8 C48 C49 C50 -178.8(8) . . . . ?
C47 C48 C49 C50 1.6(14) . . . . ?
F8 C48 C49 F9 2.0(12) . . . . ?
C47 C48 C49 F9 -177.6(8) . . . . ?
F9 C49 C50 F10 -0.8(14) . . . . ?
C48 C49 C50 F10 -180.0(8) . . . . ?
F9 C49 C50 C51 179.0(9) . . . . ?
C48 C49 C50 C51 -0.2(15) . . . . ?
F10 C50 C51 F11 0.2(16) . . . . ?
C49 C50 C51 F11 -179.6(9) . . . . ?
F10 C50 C51 C52 -180.0(9) . . . . ?
C49 C50 C51 C52 0.3(16) . . . . ?
F11 C51 C52 F12 -0.5(14) . . . . ?
C50 C51 C52 F12 179.6(9) . . . . ?
F11 C51 C52 C47 178.2(9) . . . . ?
C50 C51 C52 C47 -1.6(15) . . . . ?
C48 C47 C52 F12 -178.5(7) . . . . ?
C17 C47 C52 F12 1.0(12) . . . . ?
C48 C47 C52 C51 2.7(12) . . . . ?
C17 C47 C52 C51 -177.7(8) . . . . ?
C23 C22 C53 C58 -111.3(9) . . . . ?
C21 C22 C53 C58 65.7(11) . . . . ?
C23 C22 C53 C54 64.3(10) . . . . ?
C21 C22 C53 C54 -118.8(8) . . . . ?
C58 C53 C54 F13 -178.5(7) . . . . ?
C22 C53 C54 F13 5.6(11) . . . . ?
C58 C53 C54 C55 1.9(12) . . . . ?
C22 C53 C54 C55 -174.1(8) . . . . ?
F13 C54 C55 C56 179.1(9) . . . . ?
C53 C54 C55 C56 -1.3(14) . . . . ?
C54 C55 C56 C57 -0.7(16) . . . . ?
C55 C56 C57 C58 1.8(17) . . . . ?
C56 C57 C58 F14 177.3(9) . . . . ?
C56 C57 C58 C53 -1.2(15) . . . . ?
C54 C53 C58 F14 -179.1(7) . . . . ?
C22 C53 C58 F14 -3.2(12) . . . . ?
C54 C53 C58 C57 -0.6(13) . . . . ?
C22 C53 C58 C57 175.2(9) . . . . ?
C26 C27 C59 C60 103.9(9) . . . . ?
C28 C27 C59 C60 -77.3(10) . . . . ?
C26 C27 C59 C64 -78.8(10) . . . . ?
C28 C27 C59 C64 100.0(10) . . . . ?
C64 C59 C60 F15 179.6(8) . . . . ?
C27 C59 C60 F15 -3.0(12) . . . . ?
C64 C59 C60 C61 -1.3(13) . . . . ?
C27 C59 C60 C61 176.2(8) . . . . ?
F15 C60 C61 F16 -0.3(13) . . . . ?
C59 C60 C61 F16 -179.5(8) . . . . ?
F15 C60 C61 C62 179.6(9) . . . . ?
C59 C60 C61 C62 0.4(14) . . . . ?
F16 C61 C62 C63 -179.3(10) . . . . ?
C60 C61 C62 C63 0.8(17) . . . . ?
F16 C61 C62 F17 -0.2(16) . . . . ?
C60 C61 C62 F17 179.9(8) . . . . ?
F17 C62 C63 F18 1.6(17) . . . . ?
C61 C62 C63 F18 -179.4(10) . . . . ?
F17 C62 C63 C64 180.0(9) . . . . ?
C61 C62 C63 C64 -1.0(18) . . . . ?
F18 C63 C64 F19 0.3(15) . . . . ?
C62 C63 C64 F19 -178.1(10) . . . . ?
F18 C63 C64 C59 178.4(9) . . . . ?
C62 C63 C64 C59 0.0(16) . . . . ?
C60 C59 C64 F19 179.1(8) . . . . ?
C27 C59 C64 F19 1.7(14) . . . . ?
C60 C59 C64 C63 1.1(14) . . . . ?
C27 C59 C64 C63 -176.3(9) . . . . ?
C1 C34 C65 C66 109.1(9) . . . . ?
C31 C34 C65 C66 -71.6(10) . . . . ?
C1 C34 C65 C70 -73.1(10) . . . . ?
C31 C34 C65 C70 106.3(9) . . . . ?
C70 C65 C66 C67 -1.3(14) . . . . ?
C34 C65 C66 C67 176.6(9) . . . . ?
C70 C65 C66 F20 -179.9(8) . . . . ?
C34 C65 C66 F20 -2.0(13) . . . . ?
F20 C66 C67 C68 178.8(10) . . . . ?
C65 C66 C67 C68 0.2(17) . . . . ?
F20 C66 C67 F21 -1.6(16) . . . . ?
C65 C66 C67 F21 179.8(9) . . . . ?
C66 C67 C68 F22 -179.8(9) . . . . ?
F21 C67 C68 F22 0.5(17) . . . . ?
C66 C67 C68 C69 0.6(18) . . . . ?
F21 C67 C68 C69 -179.0(10) . . . . ?
C67 C68 C69 F23 179.4(10) . . . . ?
F22 C68 C69 F23 -0.3(16) . . . . ?
C67 C68 C69 C70 -0.2(17) . . . . ?
F22 C68 C69 C70 -179.8(8) . . . . ?
C66 C65 C70 F24 178.6(8) . . . . ?
C34 C65 C70 F24 0.7(13) . . . . ?
C66 C65 C70 C69 1.7(13) . . . . ?
C34 C65 C70 C69 -176.3(8) . . . . ?
F23 C69 C70 F24 2.4(14) . . . . ?
C68 C69 C70 F24 -178.0(9) . . . . ?
F23 C69 C70 C65 179.4(9) . . . . ?
C68 C69 C70 C65 -1.0(15) . . . . ?
C5 C4 S1 C1 -178.6(7) . . . . ?
C3 C4 S1 C1 0.9(6) . . . . ?
C34 C1 S1 C4 -177.7(7) . . . . ?
C2 C1 S1 C4 -1.2(6) . . . . ?
C5 C6 S2 C9 173.7(7) . . . . ?
C7 C6 S2 C9 -1.8(6) . . . . ?
C10 C9 S2 C6 -175.8(7) . . . . ?
C8 C9 S2 C6 2.4(6) . . . . ?
C19 C18 S3 C21 4.5(6) . . . . ?
C17 C18 S3 C21 -167.8(7) . . . . ?
C22 C21 S3 C18 169.6(7) . . . . ?
C20 C21 S3 C18 -4.1(6) . . . . ?
C22 C23 S4 C26 -179.2(7) . . . . ?
C24 C23 S4 C26 0.7(6) . . . . ?
C27 C26 S4 C23 -175.0(7) . . . . ?
C25 C26 S4 C23 0.5(7) . . . . ?
Cl4 C72 Cl6 Cl4' 139.4(14) . . . . ?
Cl5 C72 Cl6 Cl4' -83.7(12) . . . . ?
